data_7126565
loop_
_publ_author_name
'Gao, Zeng'
'Qian, Jinlong'
'Yang, Huameng'
'Hang, Xiao-Chun'
'Zhang, Jinlong'
'Jiang, Gaoxi'

_publ_section_title
;
 Chiral Br\/onsted acid-catalyzed dynamic kinetic resolution of
 atropisomeric ortho-formyl naphthamides.
;
_journal_issue 53
_journal_name_full 'Chemical communications (Cambridge, England)'
_journal_page_first 7265
_journal_page_last 7268
_journal_paper_doi 10.1039/d0cc02380a
_journal_volume 56
_journal_year 2020
_chemical_absolute_configuration ad
_chemical_formula_moiety 'C28 H28 Br N3 O'
_chemical_formula_sum 'C28 H28 Br N3 O'
_chemical_formula_weight 502.44
_space_group_crystal_system monoclinic
_space_group_IT_number 4
_space_group_name_Hall 'P 2yb'
_space_group_name_H-M_alt 'P 1 21 1'
_atom_sites_solution_hydrogens geom
_audit_block_doi 10.5517/ccdc.csd.cc255jjf
_audit_creation_date 2020-05-06
_audit_creation_method
;
Olex2 1.3
(compiled 2020.02.04 svn.rd84adfe8 for OlexSys, GUI svn.r6032)
;
_audit_update_record
;
2020-05-08 deposited with the CCDC.	2020-05-19 downloaded from the CCDC.
;
_cell_angle_alpha 90
_cell_angle_beta 117.897(2)
_cell_angle_gamma 90
_cell_formula_units_Z 4
_cell_length_a 11.3631(6)
_cell_length_b 20.5225(9)
_cell_length_c 11.9630(5)
_cell_measurement_reflns_used 8352
_cell_measurement_temperature 296(2)
_cell_measurement_theta_max 27.08
_cell_measurement_theta_min 2.77
_cell_volume 2465.6(2)
_computing_molecular_graphics 'Olex2 1.3 (Dolomanov et al., 2009)'
_computing_publication_material 'Olex2 1.3 (Dolomanov et al., 2009)'
_computing_structure_refinement 'XL  (Sheldrick, 2008)'
_diffrn_ambient_temperature 296(2)
_diffrn_measured_fraction_theta_full 0.805
_diffrn_measured_fraction_theta_max 0.822
_diffrn_measurement_device_type 'Bruker APEX-II CCD'
_diffrn_measurement_method '\f and \w scans'
_diffrn_radiation_type MoK\a
_diffrn_radiation_wavelength 0.71073
_diffrn_reflns_av_R_equivalents 0.0693
_diffrn_reflns_av_unetI/netI 0.1477
_diffrn_reflns_Laue_measured_fraction_full 0.805
_diffrn_reflns_Laue_measured_fraction_max 0.822
_diffrn_reflns_limit_h_max 14
_diffrn_reflns_limit_h_min -14
_diffrn_reflns_limit_k_max 26
_diffrn_reflns_limit_k_min -26
_diffrn_reflns_limit_l_max 14
_diffrn_reflns_limit_l_min -15
_diffrn_reflns_number 17123
_diffrn_reflns_point_group_measured_fraction_full 0.751
_diffrn_reflns_point_group_measured_fraction_max 0.757
_diffrn_reflns_theta_full 25.242
_diffrn_reflns_theta_max 27.475
_diffrn_reflns_theta_min 2.258
_diffrn_source_current 1.0
_diffrn_source_power 0.05
_diffrn_source_voltage 50.0
_diffrn_standards_number 0
_exptl_absorpt_coefficient_mu 1.692
_exptl_absorpt_correction_T_max 0.7456
_exptl_absorpt_correction_T_min 0.3444
_exptl_absorpt_correction_type multi-scan
_exptl_absorpt_process_details
;
SADABS-2014/5 (Bruker,2014/5) was used for absorption correction.
wR2(int) was 0.1927 before and 0.0748 after correction.
The Ratio of minimum to maximum transmission is 0.4619.
The \l/2 correction factor is Not present.
;
_exptl_crystal_colour colourless
_exptl_crystal_colour_primary colourless
_exptl_crystal_density_diffrn 1.354
_exptl_crystal_description block
_exptl_crystal_F_000 1040
_exptl_crystal_size_max 0.3
_exptl_crystal_size_mid 0.25
_exptl_crystal_size_min 0.2
_refine_diff_density_max 0.708
_refine_diff_density_min -0.750
_refine_diff_density_rms 0.100
_refine_ls_abs_structure_details
;
 Flack x determined using 1781 quotients [(I+)-(I-)]/[(I+)+(I-)]
 (Parsons, Flack and Wagner, Acta Cryst. B69 (2013) 249-259).
;
_refine_ls_abs_structure_Flack 0.087(8)
_refine_ls_extinction_method none
_refine_ls_goodness_of_fit_ref 1.015
_refine_ls_hydrogen_treatment constr
_refine_ls_matrix_type full
_refine_ls_number_parameters 603
_refine_ls_number_reflns 8566
_refine_ls_number_restraints 1
_refine_ls_restrained_S_all 1.015
_refine_ls_R_factor_all 0.1313
_refine_ls_R_factor_gt 0.0618
_refine_ls_shift/su_max 0.000
_refine_ls_shift/su_mean 0.000
_refine_ls_structure_factor_coef Fsqd
_refine_ls_weighting_details 'w=1/[\s^2^(Fo^2^)+(0.0762P)^2^] where P=(Fo^2^+2Fc^2^)/3'
_refine_ls_weighting_scheme calc
_refine_ls_wR_factor_gt 0.1408
_refine_ls_wR_factor_ref 0.1632
_reflns_Friedel_coverage 0.790
_reflns_Friedel_fraction_full 0.693
_reflns_Friedel_fraction_max 0.687
_reflns_number_gt 5558
_reflns_number_total 8566
_reflns_threshold_expression 'I > 2\s(I)'
_cod_data_source_file d0cc02380a2.cif
_cod_data_source_block b200427a_0m_a
_cod_depositor_comments 'Adding full bibliography for 7126565--7126566.cif.'
_cod_database_code 7126565
_shelxl_version_number 2014-3
_shelx_space_group_comment
;
The symmetry employed for this shelxl refinement is uniquely defined
by the following loop, which should always be used as a source of
symmetry information in preference to the above space-group names.
They are only intended as comments.
;
_shelx_estimated_absorpt_t_max 0.728
_shelx_estimated_absorpt_t_min 0.631
_olex2_refinement_description
;
1. Fixed Uiso
 At 1.2 times of:
  All C(H) groups, All N(H) groups
 At 1.5 times of:
  All C(H,H,H) groups
2.a Ternary CH refined with riding coordinates:
 C00G(H00G), C00O(H00O), C00P(H00P), C00T(H00T), C00Z(H00Z), C01C(H01C)
2.b Aromatic/amide H refined with riding coordinates:
 C009(H009), N00A(H00A), C00F(H00F), N00H(H00H), C00J(H00J), C00K(H00K),
 C00L(H00L), C00M(H00M), C00N(H00N), C00U(H00U), C00V(H00V), C010(H010),
 C012(H012), C015(H015), C016(H016), C018(H018), C019(H019), C01B(H01T),
 C01F(H01F), C01H(H01V), C01I(H01I), C01J(H01J), C01N(H01N), C01Q(H01Q),
 C01R(H01R), C01U(H01U)
2.c Idealised Me refined as rotating group:
 C00X(H00B,H00C,H00D), C01K(H01A,H01B,H01D), C01L(H01W,H01X,H01Y), C01M(H01Z,H,
 HA), C01O(H01E,H01G,H01H), C01P(H01,HB,HC), C01S(H01K,H01L,H01M), C01T(H01O,
 H01P,H01S)
;
_olex2_submission_special_instructions 'No special instructions were received'

loop_
_space_group_symop_operation_xyz
'x, y, z'
'-x, y+1/2, -z'

loop_
_atom_site_label
_atom_site_type_symbol
_atom_site_fract_x
_atom_site_fract_y
_atom_site_fract_z
_atom_site_U_iso_or_equiv
_atom_site_adp_type
_atom_site_occupancy
_atom_site_site_symmetry_order
_atom_site_calc_flag
_atom_site_refinement_flags_posn
_atom_site_refinement_flags_adp
_atom_site_refinement_flags_occupancy
_atom_site_disorder_assembly
_atom_site_disorder_group
Br01 Br 1.04865(10) 0.27180(4) 0.42336(11) 0.0486(3) Uani 1 1 d . . . . .
Br02 Br 1.30261(11) 0.72850(5) 0.96429(11) 0.0496(3) Uani 1 1 d . . . . .
O003 O 0.6405(7) 0.5623(3) 0.5718(6) 0.0402(15) Uani 1 1 d . . . . .
N004 N 0.5605(8) 0.3321(3) 0.3332(7) 0.0324(16) Uani 1 1 d . . . . .
N005 N 0.8884(8) 0.6715(3) 1.0347(7) 0.0312(16) Uani 1 1 d . . . . .
O006 O 0.7477(7) 0.4458(3) 0.7917(6) 0.0385(15) Uani 1 1 d . . . . .
N007 N 0.5325(8) 0.5517(3) 0.3596(7) 0.0303(16) Uani 1 1 d . . . . .
N008 N 0.8445(8) 0.4584(3) 1.0043(7) 0.0268(15) Uani 1 1 d . . . . .
C009 C 1.0789(10) 0.6941(4) 0.9969(9) 0.035(2) Uani 1 1 d . . . . .
H009 H 1.1192 0.7198 1.0692 0.042 Uiso 1 1 calc R U . . .
N00A N 0.7843(9) 0.5905(4) 0.8294(7) 0.0362(18) Uani 1 1 d . . . . .
H00A H 0.7690 0.5539 0.7899 0.043 Uiso 1 1 calc R U . . .
C00B C 0.9593(10) 0.6648(4) 0.9642(8) 0.0278(18) Uani 1 1 d . . . . .
C00C C 0.6963(9) 0.3387(4) 0.4071(8) 0.0276(18) Uani 1 1 d . . . . .
C00D C 0.4676(9) 0.3577(4) 0.3662(8) 0.0326(19) Uani 1 1 d . . . . .
C00E C 0.4347(10) 0.5054(4) 0.4880(7) 0.0288(18) Uani 1 1 d . . . . .
C00F C 0.4923(11) 0.3024(4) 0.2167(10) 0.039(2) Uani 1 1 d . . . . .
H00F H 0.5303 0.2811 0.1729 0.047 Uiso 1 1 calc R U . . .
C00G C 0.8405(10) 0.4813(4) 1.1183(7) 0.0328(19) Uani 1 1 d . . . . .
H00G H 0.7594 0.5073 1.0914 0.039 Uiso 1 1 calc R U . . .
N00H N 0.6490(9) 0.4167(4) 0.5319(8) 0.0394(19) Uani 1 1 d . . . . .
H00H H 0.6689 0.4548 0.5657 0.047 Uiso 1 1 calc R U . . .
C00I C 1.1390(11) 0.6851(4) 0.9211(9) 0.036(2) Uani 1 1 d . . . . .
C00J C 0.4665(11) 0.5879(5) 0.8441(9) 0.040(2) Uani 1 1 d . . . . .
H00J H 0.4515 0.6326 0.8379 0.048 Uiso 1 1 calc R U . . .
C00K C 1.0827(11) 0.6471(4) 0.8136(9) 0.037(2) Uani 1 1 d . . . . .
H00K H 1.1243 0.6421 0.7630 0.044 Uiso 1 1 calc R U . . .
C00L C 0.3701(11) 0.5472(5) 0.8373(9) 0.046(2) Uani 1 1 d . . . . .
H00L H 0.2892 0.5638 0.8263 0.055 Uiso 1 1 calc R U . . .
C00M C 0.9712(10) 0.3547(5) 0.5661(9) 0.037(2) Uani 1 1 d . . . . .
H00M H 1.0620 0.3588 0.6201 0.045 Uiso 1 1 calc R U . . .
C00N C 0.7901(10) 0.3062(4) 0.3825(8) 0.0304(19) Uani 1 1 d . . . . .
H00N H 0.7616 0.2785 0.3131 0.036 Uiso 1 1 calc R U . . .
C00O C 0.9681(9) 0.4242(4) 1.0220(9) 0.0320(18) Uani 1 1 d . . . . .
H00O H 1.0280 0.4232 1.1132 0.038 Uiso 1 1 calc R U . . .
C00P C 0.6281(10) 0.5944(5) 0.3442(9) 0.040(2) Uani 1 1 d . . . . .
H00P H 0.6001 0.5963 0.2534 0.049 Uiso 1 1 calc R U . . .
C00Q C 0.7633(10) 0.6467(4) 0.9955(8) 0.0309(19) Uani 1 1 d . . . . .
C00R C 0.7411(9) 0.3814(4) 0.5121(8) 0.0289(18) Uani 1 1 d . . . . .
C00S C 0.9247(10) 0.3152(4) 0.4607(9) 0.035(2) Uani 1 1 d . . . . .
C00T C 0.6878(10) 0.6163(4) 0.8665(9) 0.035(2) Uani 1 1 d . . . . .
H00T H 0.6369 0.6508 0.8066 0.042 Uiso 1 1 calc R U . . .
C00U C 0.9308(11) 0.7015(5) 1.1513(9) 0.038(2) Uani 1 1 d . . . . .
H00U H 1.0127 0.7215 1.1995 0.046 Uiso 1 1 calc R U . . .
C00V C 0.3455(11) 0.3431(5) 0.2737(10) 0.045(2) Uani 1 1 d . . . . .
H00V H 0.2656 0.3533 0.2733 0.054 Uiso 1 1 calc R U . . .
C00W C 0.8991(10) 0.6240(4) 0.8571(8) 0.0308(19) Uani 1 1 d . . . . .
C00X C 0.9409(13) 0.3543(5) 0.9794(13) 0.052(3) Uani 1 1 d . . . . .
H00B H 0.8901 0.3527 0.8889 0.078 Uiso 1 1 calc R U . . .
H00C H 0.8915 0.3338 1.0164 0.078 Uiso 1 1 calc R U . . .
H00D H 1.0237 0.3318 1.0056 0.078 Uiso 1 1 calc R U . . .
C00Y C 0.5167(10) 0.4541(4) 0.8628(9) 0.034(2) Uani 1 1 d . . . . .
C00Z C 0.5198(9) 0.3893(4) 0.4954(8) 0.0303(18) Uani 1 1 d . . . . .
H00Z H 0.5300 0.3551 0.5565 0.036 Uiso 1 1 calc R U . . .
C010 C 0.3140(10) 0.3681(6) 0.8450(10) 0.047(3) Uani 1 1 d . . . . .
H010 H 0.2484 0.3399 0.8416 0.056 Uiso 1 1 calc R U . . .
C011 C 0.4231(10) 0.4394(4) 0.4980(8) 0.033(2) Uani 1 1 d . . . . .
C012 C 0.7263(11) 0.6616(4) 1.0872(9) 0.040(2) Uani 1 1 d . . . . .
H012 H 0.6462 0.6504 1.0856 0.048 Uiso 1 1 calc R U . . .
C013 C 0.3929(10) 0.4781(5) 0.8469(8) 0.038(2) Uani 1 1 d . . . . .
C014 C 0.7454(10) 0.4677(4) 0.8882(9) 0.032(2) Uani 1 1 d . . . . .
C015 C 0.5332(10) 0.3843(4) 0.8673(9) 0.039(2) Uani 1 1 d . . . . .
H015 H 0.6130 0.3668 0.8769 0.047 Uiso 1 1 calc R U . . .
C016 C 0.8297(13) 0.6961(5) 1.1820(10) 0.046(3) Uani 1 1 d . . . . .
H016 H 0.8301 0.7129 1.2544 0.055 Uiso 1 1 calc R U . . .
C017 C 0.3414(10) 0.5486(5) 0.4961(8) 0.034(2) Uani 1 1 d . . . . .
C018 C 0.3509(13) 0.6176(5) 0.4893(11) 0.048(3) Uani 1 1 d . . . . .
H018 H 0.4209 0.6362 0.4809 0.057 Uiso 1 1 calc R U . . .
C019 C 0.2950(10) 0.4325(6) 0.8376(9) 0.044(3) Uani 1 1 d . . . . .
H019 H 0.2132 0.4483 0.8258 0.053 Uiso 1 1 calc R U . . .
C01A C 0.5464(10) 0.5396(4) 0.4756(8) 0.032(2) Uani 1 1 d . . . . .
C01B C 0.4359(12) 0.3439(6) 0.8581(11) 0.054(3) Uani 1 1 d . . . . .
H01T H 0.4492 0.2991 0.8604 0.065 Uiso 1 1 calc R U . . .
C01C C 0.4267(11) 0.5227(4) 0.2446(8) 0.038(2) Uani 1 1 d . . . . .
H01C H 0.3753 0.4935 0.2702 0.046 Uiso 1 1 calc R U . . .
C01D C 0.2338(10) 0.5219(5) 0.5128(8) 0.037(2) Uani 1 1 d . . . . .
C01E C 0.5899(10) 0.5637(4) 0.8607(8) 0.0333(19) Uani 1 1 d . . . . .
C01F C 0.3180(10) 0.4142(5) 0.5160(9) 0.038(2) Uani 1 1 d . . . . .
H01F H 0.3122 0.3695 0.5251 0.046 Uiso 1 1 calc R U . . .
C01G C 0.6162(9) 0.4988(4) 0.8727(8) 0.0291(18) Uani 1 1 d . . . . .
C01H C 0.9632(11) 0.6166(4) 0.7829(9) 0.037(2) Uani 1 1 d . . . . .
H01V H 0.9244 0.5905 0.7111 0.044 Uiso 1 1 calc R U . . .
C01I C 0.1411(10) 0.5654(6) 0.5211(9) 0.046(2) Uani 1 1 d . . . . .
H01I H 0.0717 0.5488 0.5332 0.055 Uiso 1 1 calc R U . . .
C01J C 0.8772(10) 0.3887(5) 0.5895(9) 0.040(2) Uani 1 1 d . . . . .
H01J H 0.9070 0.4167 0.6585 0.049 Uiso 1 1 calc R U . . .
C01K C 0.6232(14) 0.6635(5) 0.3864(14) 0.059(3) Uani 1 1 d . . . . .
H01A H 0.6456 0.6636 0.4743 0.089 Uiso 1 1 calc R U . . .
H01B H 0.5352 0.6808 0.3375 0.089 Uiso 1 1 calc R U . . .
H01D H 0.6858 0.6900 0.3740 0.089 Uiso 1 1 calc R U . . .
C01L C 0.9578(12) 0.5246(5) 1.1968(10) 0.047(2) Uani 1 1 d . . . . .
H01W H 1.0384 0.4995 1.2295 0.070 Uiso 1 1 calc R U . . .
H01X H 0.9475 0.5426 1.2658 0.070 Uiso 1 1 calc R U . . .
H01Y H 0.9622 0.5593 1.1451 0.070 Uiso 1 1 calc R U . . .
C01M C 1.0404(10) 0.4605(6) 0.9632(11) 0.047(3) Uani 1 1 d . . . . .
H01Z H 1.1229 0.4389 0.9835 0.070 Uiso 1 1 calc R U . . .
H H 1.0583 0.5042 0.9955 0.070 Uiso 1 1 calc R U . . .
HA H 0.9862 0.4617 0.8730 0.070 Uiso 1 1 calc R U . . .
C01N C 0.2238(11) 0.4546(5) 0.5203(9) 0.043(2) Uani 1 1 d . . . . .
H01N H 0.1528 0.4369 0.5282 0.051 Uiso 1 1 calc R U . . .
C01O C 0.7693(12) 0.5666(8) 0.4077(12) 0.061(3) Uani 1 1 d . . . . .
H01E H 0.8222 0.5886 0.3761 0.091 Uiso 1 1 calc R U . . .
H01G H 0.7662 0.5209 0.3894 0.091 Uiso 1 1 calc R U . . .
H01H H 0.8082 0.5728 0.4975 0.091 Uiso 1 1 calc R U . . .
C01P C 0.8324(13) 0.4237(5) 1.1961(11) 0.053(3) Uani 1 1 d . . . . .
H01 H 0.7528 0.3992 1.1463 0.079 Uiso 1 1 calc R U . . .
HB H 0.8305 0.4397 1.2707 0.079 Uiso 1 1 calc R U . . .
HC H 0.9087 0.3961 1.2202 0.079 Uiso 1 1 calc R U . . .
C01Q C 0.3587(11) 0.3098(5) 0.1769(10) 0.045(2) Uani 1 1 d . . . . .
H01Q H 0.2897 0.2956 0.1006 0.054 Uiso 1 1 calc R U . . .
C01R C 0.1520(13) 0.6313(7) 0.5115(11) 0.059(3) Uani 1 1 d . . . . .
H01R H 0.0894 0.6589 0.5159 0.071 Uiso 1 1 calc R U . . .
C01S C 0.4845(14) 0.4817(6) 0.1749(10) 0.055(3) Uani 1 1 d . . . . .
H01K H 0.4131 0.4633 0.1001 0.083 Uiso 1 1 calc R U . . .
H01L H 0.5379 0.4472 0.2292 0.083 Uiso 1 1 calc R U . . .
H01M H 0.5386 0.5087 0.1519 0.083 Uiso 1 1 calc R U . . .
C01T C 0.3321(14) 0.5748(7) 0.1593(13) 0.064(3) Uani 1 1 d . . . . .
H01O H 0.3821 0.6126 0.1601 0.096 Uiso 1 1 calc R U . . .
H01P H 0.2699 0.5862 0.1893 0.096 Uiso 1 1 calc R U . . .
H01S H 0.2847 0.5583 0.0745 0.096 Uiso 1 1 calc R U . . .
C01U C 0.2542(15) 0.6569(7) 0.4955(12) 0.062(3) Uani 1 1 d . . . . .
H01U H 0.2592 0.7018 0.4884 0.075 Uiso 1 1 calc R U . . .

loop_
_atom_site_aniso_label
_atom_site_aniso_U_11
_atom_site_aniso_U_22
_atom_site_aniso_U_33
_atom_site_aniso_U_23
_atom_site_aniso_U_13
_atom_site_aniso_U_12
Br01 0.0408(6) 0.0421(5) 0.0670(7) -0.0065(5) 0.0285(6) 0.0003(5)
Br02 0.0469(7) 0.0455(5) 0.0587(6) 0.0035(5) 0.0268(6) -0.0056(5)
O003 0.036(4) 0.044(3) 0.030(3) -0.009(3) 0.007(4) -0.007(3)
N004 0.033(5) 0.029(3) 0.032(4) -0.007(3) 0.013(4) 0.001(3)
N005 0.042(5) 0.025(3) 0.023(4) -0.004(3) 0.012(4) -0.003(3)
O006 0.041(4) 0.041(3) 0.031(3) -0.012(3) 0.014(4) -0.003(3)
N007 0.031(5) 0.033(4) 0.023(4) 0.000(3) 0.010(4) -0.005(3)
N008 0.023(4) 0.028(3) 0.027(4) 0.002(3) 0.009(4) 0.004(3)
C009 0.038(6) 0.029(4) 0.031(5) 0.001(4) 0.011(5) -0.003(4)
N00A 0.046(5) 0.034(4) 0.032(4) -0.011(3) 0.022(5) -0.010(4)
C00B 0.032(5) 0.023(4) 0.020(4) 0.000(3) 0.006(4) 0.001(4)
C00C 0.034(5) 0.021(3) 0.024(4) -0.003(3) 0.011(5) -0.004(3)
C00D 0.026(5) 0.036(4) 0.030(5) -0.010(4) 0.008(5) -0.006(4)
C00E 0.033(5) 0.031(4) 0.018(4) 0.000(3) 0.008(4) 0.007(4)
C00F 0.030(5) 0.037(5) 0.036(5) -0.021(4) 0.002(5) -0.005(4)
C00G 0.042(6) 0.033(4) 0.018(4) 0.002(3) 0.010(5) 0.007(4)
N00H 0.041(5) 0.031(4) 0.036(4) -0.015(3) 0.010(5) -0.005(4)
C00I 0.047(6) 0.025(4) 0.035(5) 0.006(3) 0.018(5) 0.006(4)
C00J 0.038(6) 0.039(5) 0.033(5) 0.001(4) 0.008(5) 0.011(4)
C00K 0.045(6) 0.034(4) 0.031(5) 0.006(4) 0.018(5) 0.007(4)
C00L 0.040(6) 0.060(6) 0.034(5) 0.001(4) 0.015(6) 0.014(5)
C00M 0.025(5) 0.042(5) 0.032(5) 0.001(4) 0.002(5) 0.005(4)
C00N 0.035(5) 0.025(4) 0.029(4) -0.003(3) 0.013(5) 0.001(4)
C00O 0.016(4) 0.042(5) 0.032(5) 0.003(4) 0.007(4) 0.006(4)
C00P 0.030(6) 0.061(6) 0.025(5) -0.002(4) 0.008(5) -0.014(5)
C00Q 0.036(6) 0.030(4) 0.025(4) -0.004(3) 0.013(5) -0.001(4)
C00R 0.029(5) 0.027(4) 0.024(4) -0.001(3) 0.006(4) 0.007(4)
C00S 0.038(6) 0.030(4) 0.034(5) 0.003(4) 0.016(5) -0.001(4)
C00T 0.042(6) 0.031(4) 0.031(5) 0.004(3) 0.015(5) 0.005(4)
C00U 0.039(6) 0.042(5) 0.023(5) -0.006(4) 0.007(5) -0.006(4)
C00V 0.037(6) 0.042(5) 0.051(6) -0.012(5) 0.017(6) -0.008(5)
C00W 0.041(6) 0.023(4) 0.020(4) 0.000(3) 0.007(5) 0.000(4)
C00X 0.044(7) 0.035(5) 0.076(8) -0.005(5) 0.028(7) 0.009(5)
C00Y 0.034(6) 0.036(4) 0.025(4) 0.002(3) 0.008(5) -0.001(4)
C00Z 0.026(5) 0.039(4) 0.019(4) -0.001(3) 0.005(4) 0.002(4)
C010 0.013(5) 0.068(7) 0.040(6) 0.008(5) -0.004(5) -0.014(5)
C011 0.044(6) 0.036(4) 0.024(4) -0.004(3) 0.019(5) -0.006(4)
C012 0.052(7) 0.043(5) 0.034(5) -0.002(4) 0.027(6) -0.001(5)
C013 0.031(5) 0.053(5) 0.020(4) 0.001(4) 0.004(5) -0.002(5)
C014 0.038(6) 0.026(4) 0.033(5) -0.004(3) 0.019(5) -0.006(4)
C015 0.027(5) 0.034(5) 0.043(5) 0.004(4) 0.005(5) -0.006(4)
C016 0.071(9) 0.038(5) 0.040(6) -0.008(4) 0.035(7) -0.009(5)
C017 0.029(5) 0.044(5) 0.025(4) -0.005(4) 0.007(5) 0.005(4)
C018 0.060(8) 0.038(5) 0.054(6) -0.006(4) 0.034(7) 0.009(5)
C019 0.022(5) 0.075(7) 0.027(5) 0.008(5) 0.004(5) -0.005(5)
C01A 0.036(6) 0.031(4) 0.021(4) -0.005(3) 0.006(5) -0.001(4)
C01B 0.039(7) 0.050(6) 0.046(6) 0.010(5) -0.003(6) -0.016(5)
C01C 0.041(6) 0.043(5) 0.023(4) 0.003(4) 0.007(5) -0.013(4)
C01D 0.026(5) 0.058(6) 0.022(4) -0.004(4) 0.006(5) 0.002(5)
C01E 0.035(5) 0.039(4) 0.018(4) -0.004(3) 0.006(4) 0.003(4)
C01F 0.034(6) 0.046(5) 0.041(5) -0.002(4) 0.022(5) -0.005(4)
C01G 0.026(5) 0.036(4) 0.020(4) 0.000(3) 0.006(4) 0.002(4)
C01H 0.049(7) 0.033(4) 0.030(5) 0.001(4) 0.020(5) 0.002(4)
C01I 0.026(5) 0.072(7) 0.037(5) -0.008(5) 0.013(5) 0.005(5)
C01J 0.035(6) 0.043(5) 0.028(5) -0.011(4) 0.003(5) -0.005(5)
C01K 0.059(8) 0.043(6) 0.083(9) 0.005(6) 0.040(8) -0.015(6)
C01L 0.056(7) 0.037(5) 0.039(5) -0.001(4) 0.015(6) 0.006(5)
C01M 0.022(5) 0.066(7) 0.056(7) -0.002(5) 0.021(6) -0.003(5)
C01N 0.041(6) 0.058(6) 0.034(5) 0.000(4) 0.022(6) -0.005(5)
C01O 0.037(7) 0.093(9) 0.048(7) -0.003(6) 0.017(7) -0.007(7)
C01P 0.068(8) 0.050(6) 0.053(6) 0.022(5) 0.039(7) 0.015(6)
C01Q 0.032(6) 0.047(5) 0.029(5) -0.018(4) -0.009(5) -0.005(5)
C01R 0.050(8) 0.080(8) 0.046(6) -0.011(6) 0.020(7) 0.030(7)
C01S 0.080(10) 0.055(6) 0.030(5) -0.004(5) 0.025(7) -0.015(6)
C01T 0.045(8) 0.064(7) 0.058(7) 0.021(6) 0.004(7) -0.004(6)
C01U 0.069(10) 0.060(7) 0.057(8) -0.015(6) 0.030(8) 0.009(7)

loop_
_atom_type_symbol
_atom_type_description
_atom_type_scat_dispersion_real
_atom_type_scat_dispersion_imag
_atom_type_scat_source
C C 0.0033 0.0016 'International Tables Vol C Tables 4.2.6.8 and 6.1.1.4'
H H 0.0000 0.0000 'International Tables Vol C Tables 4.2.6.8 and 6.1.1.4'
Br Br -0.2901 2.4595 'International Tables Vol C Tables 4.2.6.8 and 6.1.1.4'
N N 0.0061 0.0033 'International Tables Vol C Tables 4.2.6.8 and 6.1.1.4'
O O 0.0106 0.0060 'International Tables Vol C Tables 4.2.6.8 and 6.1.1.4'

loop_
_geom_angle_atom_site_label_1
_geom_angle_atom_site_label_2
_geom_angle_atom_site_label_3
_geom_angle
_geom_angle_site_symmetry_1
_geom_angle_site_symmetry_3
_geom_angle_publ_flag
C00C N004 C00D 123.4(7) . . ?
C00F N004 C00C 128.5(7) . . ?
C00F N004 C00D 108.1(8) . . ?
C00Q N005 C00B 123.2(7) . . ?
C00Q N005 C00U 109.0(7) . . ?
C00U N005 C00B 127.8(8) . . ?
C01A N007 C00P 120.1(8) . . ?
C01A N007 C01C 122.8(7) . . ?
C01C N007 C00P 117.0(6) . . ?
C00G N008 C00O 117.2(7) . . ?
C014 N008 C00G 123.2(7) . . ?
C014 N008 C00O 119.7(6) . . ?
C00B C009 H009 120.5 . . ?
C00B C009 C00I 119.0(8) . . ?
C00I C009 H009 120.5 . . ?
C00T N00A H00A 119.7 . . ?
C00W N00A H00A 119.7 . . ?
C00W N00A C00T 120.6(7) . . ?
C009 C00B N005 123.5(7) . . ?
C009 C00B C00W 121.1(7) . . ?
C00W C00B N005 115.4(8) . . ?
N004 C00C C00N 123.5(7) . . ?
N004 C00C C00R 117.3(7) . . ?
C00N C00C C00R 119.2(8) . . ?
N004 C00D C00Z 117.6(8) . . ?
C00V C00D N004 108.0(7) . . ?
C00V C00D C00Z 134.1(8) . . ?
C011 C00E C017 120.4(8) . . ?
C011 C00E C01A 125.8(7) . . ?
C017 C00E C01A 113.8(7) . . ?
N004 C00F H00F 126.0 . . ?
C01Q C00F N004 108.0(8) . . ?
C01Q C00F H00F 126.0 . . ?
N008 C00G H00G 107.7 . . ?
N008 C00G C01L 111.5(7) . . ?
N008 C00G C01P 110.8(7) . . ?
C01L C00G H00G 107.7 . . ?
C01L C00G C01P 111.3(9) . . ?
C01P C00G H00G 107.7 . . ?
C00R N00H H00H 120.3 . . ?
C00R N00H C00Z 119.4(7) . . ?
C00Z N00H H00H 120.3 . . ?
C009 C00I Br02 118.7(7) . . ?
C009 C00I C00K 122.2(9) . . ?
C00K C00I Br02 119.0(6) . . ?
C00L C00J H00J 119.5 . . ?
C00L C00J C01E 121.0(9) . . ?
C01E C00J H00J 119.5 . . ?
C00I C00K H00K 120.9 . . ?
C00I C00K C01H 118.2(7) . . ?
C01H C00K H00K 120.9 . . ?
C00J C00L H00L 120.2 . . ?
C00J C00L C013 119.7(9) . . ?
C013 C00L H00L 120.2 . . ?
C00S C00M H00M 121.0 . . ?
C00S C00M C01J 118.1(9) . . ?
C01J C00M H00M 121.0 . . ?
C00C C00N H00N 119.9 . . ?
C00S C00N C00C 120.3(7) . . ?
C00S C00N H00N 119.9 . . ?
N008 C00O H00O 106.5 . . ?
N008 C00O C00X 111.7(8) . . ?
N008 C00O C01M 112.6(7) . . ?
C00X C00O H00O 106.5 . . ?
C00X C00O C01M 112.6(8) . . ?
C01M C00O H00O 106.5 . . ?
N007 C00P H00P 106.7 . . ?
N007 C00P C01K 111.8(7) . . ?
N007 C00P C01O 112.3(8) . . ?
C01K C00P H00P 106.7 . . ?
C01K C00P C01O 112.2(10) . . ?
C01O C00P H00P 106.7 . . ?
N005 C00Q C00T 120.5(6) . . ?
N005 C00Q C012 107.4(8) . . ?
C012 C00Q C00T 131.8(9) . . ?
N00H C00R C00C 119.3(8) . . ?
N00H C00R C01J 121.7(7) . . ?
C01J C00R C00C 118.9(7) . . ?
C00M C00S Br01 119.0(7) . . ?
C00M C00S C00N 121.8(8) . . ?
C00N C00S Br01 119.3(6) . . ?
N00A C00T C00Q 108.2(8) . . ?
N00A C00T H00T 108.0 . . ?
N00A C00T C01E 111.2(7) . . ?
C00Q C00T H00T 108.0 . . ?
C00Q C00T C01E 113.2(6) . . ?
C01E C00T H00T 108.0 . . ?
N005 C00U H00U 126.4 . . ?
C016 C00U N005 107.1(9) . . ?
C016 C00U H00U 126.4 . . ?
C00D C00V H00V 125.7 . . ?
C00D C00V C01Q 108.7(9) . . ?
C01Q C00V H00V 125.7 . . ?
N00A C00W C00B 121.3(7) . . ?
N00A C00W C01H 120.8(8) . . ?
C01H C00W C00B 117.9(8) . . ?
C00O C00X H00B 109.5 . . ?
C00O C00X H00C 109.5 . . ?
C00O C00X H00D 109.5 . . ?
H00B C00X H00C 109.5 . . ?
H00B C00X H00D 109.5 . . ?
H00C C00X H00D 109.5 . . ?
C013 C00Y C015 117.0(8) . . ?
C013 C00Y C01G 119.3(8) . . ?
C01G C00Y C015 123.7(9) . . ?
C00D C00Z H00Z 107.8 . . ?
N00H C00Z C00D 109.4(6) . . ?
N00H C00Z H00Z 107.8 . . ?
N00H C00Z C011 112.1(7) . . ?
C011 C00Z C00D 111.6(8) . . ?
C011 C00Z H00Z 107.8 . . ?
C019 C010 H010 120.7 . . ?
C019 C010 C01B 118.5(9) . . ?
C01B C010 H010 120.7 . . ?
C00E C011 C00Z 124.6(8) . . ?
C00E C011 C01F 119.9(8) . . ?
C01F C011 C00Z 115.4(8) . . ?
C00Q C012 H012 126.1 . . ?
C00Q C012 C016 107.8(9) . . ?
C016 C012 H012 126.1 . . ?
C00Y C013 C00L 119.0(9) . . ?
C00Y C013 C019 118.4(9) . . ?
C019 C013 C00L 122.6(10) . . ?
O006 C014 N008 122.7(8) . . ?
O006 C014 C01G 118.1(9) . . ?
N008 C014 C01G 118.8(7) . . ?
C00Y C015 H015 119.3 . . ?
C01B C015 C00Y 121.4(10) . . ?
C01B C015 H015 119.3 . . ?
C00U C016 C012 108.6(8) . . ?
C00U C016 H016 125.7 . . ?
C012 C016 H016 125.7 . . ?
C00E C017 C018 122.5(8) . . ?
C00E C017 C01D 118.9(8) . . ?
C018 C017 C01D 118.6(8) . . ?
C017 C018 H018 120.4 . . ?
C01U C018 C017 119.3(10) . . ?
C01U C018 H018 120.4 . . ?
C010 C019 C013 123.4(9) . . ?
C010 C019 H019 118.3 . . ?
C013 C019 H019 118.3 . . ?
O003 C01A N007 121.5(8) . . ?
O003 C01A C00E 118.8(7) . . ?
N007 C01A C00E 119.2(9) . . ?
C010 C01B H01T 119.4 . . ?
C015 C01B C010 121.2(11) . . ?
C015 C01B H01T 119.4 . . ?
N007 C01C H01C 107.6 . . ?
N007 C01C C01S 111.2(9) . . ?
N007 C01C C01T 110.9(9) . . ?
C01S C01C H01C 107.6 . . ?
C01T C01C H01C 107.6 . . ?
C01T C01C C01S 111.6(8) . . ?
C01I C01D C017 118.6(9) . . ?
C01N C01D C017 119.2(8) . . ?
C01N C01D C01I 122.3(9) . . ?
C00J C01E C00T 114.2(8) . . ?
C01G C01E C00J 121.1(9) . . ?
C01G C01E C00T 124.7(9) . . ?
C011 C01F H01F 119.5 . . ?
C01N C01F C011 121.1(9) . . ?
C01N C01F H01F 119.5 . . ?
C00Y C01G C014 114.9(7) . . ?
C01E C01G C00Y 119.9(8) . . ?
C01E C01G C014 125.1(8) . . ?
C00K C01H C00W 121.5(8) . . ?
C00K C01H H01V 119.2 . . ?
C00W C01H H01V 119.2 . . ?
C01D C01I H01I 119.5 . . ?
C01R C01I C01D 121.1(9) . . ?
C01R C01I H01I 119.5 . . ?
C00M C01J H01J 119.1 . . ?
C00R C01J C00M 121.7(8) . . ?
C00R C01J H01J 119.1 . . ?
C00P C01K H01A 109.5 . . ?
C00P C01K H01B 109.5 . . ?
C00P C01K H01D 109.5 . . ?
H01A C01K H01B 109.5 . . ?
H01A C01K H01D 109.5 . . ?
H01B C01K H01D 109.5 . . ?
C00G C01L H01W 109.5 . . ?
C00G C01L H01X 109.5 . . ?
C00G C01L H01Y 109.5 . . ?
H01W C01L H01X 109.5 . . ?
H01W C01L H01Y 109.5 . . ?
H01X C01L H01Y 109.5 . . ?
C00O C01M H01Z 109.5 . . ?
C00O C01M H 109.5 . . ?
C00O C01M HA 109.5 . . ?
H01Z C01M H 109.5 . . ?
H01Z C01M HA 109.5 . . ?
H C01M HA 109.5 . . ?
C01D C01N H01N 119.7 . . ?
C01F C01N C01D 120.5(9) . . ?
C01F C01N H01N 119.7 . . ?
C00P C01O H01E 109.5 . . ?
C00P C01O H01G 109.5 . . ?
C00P C01O H01H 109.5 . . ?
H01E C01O H01G 109.5 . . ?
H01E C01O H01H 109.5 . . ?
H01G C01O H01H 109.5 . . ?
C00G C01P H01 109.5 . . ?
C00G C01P HB 109.5 . . ?
C00G C01P HC 109.5 . . ?
H01 C01P HB 109.5 . . ?
H01 C01P HC 109.5 . . ?
HB C01P HC 109.5 . . ?
C00F C01Q C00V 107.1(9) . . ?
C00F C01Q H01Q 126.4 . . ?
C00V C01Q H01Q 126.4 . . ?
C01I C01R H01R 119.8 . . ?
C01U C01R C01I 120.5(9) . . ?
C01U C01R H01R 119.8 . . ?
C01C C01S H01K 109.5 . . ?
C01C C01S H01L 109.5 . . ?
C01C C01S H01M 109.5 . . ?
H01K C01S H01L 109.5 . . ?
H01K C01S H01M 109.5 . . ?
H01L C01S H01M 109.5 . . ?
C01C C01T H01O 109.5 . . ?
C01C C01T H01P 109.5 . . ?
C01C C01T H01S 109.5 . . ?
H01O C01T H01P 109.5 . . ?
H01O C01T H01S 109.5 . . ?
H01P C01T H01S 109.5 . . ?
C018 C01U H01U 119.0 . . ?
C01R C01U C018 121.9(12) . . ?
C01R C01U H01U 119.0 . . ?

loop_
_geom_bond_atom_site_label_1
_geom_bond_atom_site_label_2
_geom_bond_distance
_geom_bond_site_symmetry_2
_geom_bond_publ_flag
Br01 C00S 1.888(8) . ?
Br02 C00I 1.902(10) . ?
O003 C01A 1.239(12) . ?
N004 C00C 1.380(12) . ?
N004 C00D 1.392(11) . ?
N004 C00F 1.380(12) . ?
N005 C00B 1.419(10) . ?
N005 C00Q 1.369(13) . ?
N005 C00U 1.389(11) . ?
O006 C014 1.250(10) . ?
N007 C00P 1.472(11) . ?
N007 C01A 1.344(11) . ?
N007 C01C 1.464(12) . ?
N008 C00G 1.463(9) . ?
N008 C00O 1.495(10) . ?
N008 C014 1.331(13) . ?
C009 H009 0.9300 . ?
C009 C00B 1.366(13) . ?
C009 C00I 1.379(12) . ?
N00A H00A 0.8600 . ?
N00A C00T 1.462(11) . ?
N00A C00W 1.371(12) . ?
C00B C00W 1.410(12) . ?
C00C C00N 1.400(11) . ?
C00C C00R 1.416(11) . ?
C00D C00V 1.343(15) . ?
C00D C00Z 1.517(11) . ?
C00E C011 1.371(12) . ?
C00E C017 1.420(12) . ?
C00E C01A 1.517(12) . ?
C00F H00F 0.9300 . ?
C00F C01Q 1.370(15) . ?
C00G H00G 0.9800 . ?
C00G C01L 1.510(15) . ?
C00G C01P 1.535(12) . ?
N00H H00H 0.8600 . ?
N00H C00R 1.382(11) . ?
N00H C00Z 1.437(12) . ?
C00I C00K 1.380(14) . ?
C00J H00J 0.9300 . ?
C00J C00L 1.349(16) . ?
C00J C01E 1.412(14) . ?
C00K H00K 0.9300 . ?
C00K C01H 1.381(15) . ?
C00L H00L 0.9300 . ?
C00L C013 1.437(14) . ?
C00M H00M 0.9300 . ?
C00M C00S 1.379(13) . ?
C00M C01J 1.409(13) . ?
C00N H00N 0.9300 . ?
C00N C00S 1.382(14) . ?
C00O H00O 0.9800 . ?
C00O C00X 1.505(14) . ?
C00O C01M 1.505(12) . ?
C00P H00P 0.9800 . ?
C00P C01K 1.516(15) . ?
C00P C01O 1.529(16) . ?
C00Q C00T 1.506(13) . ?
C00Q C012 1.380(11) . ?
C00R C01J 1.390(14) . ?
C00T H00T 0.9800 . ?
C00T C01E 1.529(13) . ?
C00U H00U 0.9300 . ?
C00U C016 1.364(14) . ?
C00V H00V 0.9300 . ?
C00V C01Q 1.411(13) . ?
C00W C01H 1.395(11) . ?
C00X H00B 0.9600 . ?
C00X H00C 0.9600 . ?
C00X H00D 0.9600 . ?
C00Y C013 1.416(14) . ?
C00Y C015 1.444(13) . ?
C00Y C01G 1.418(13) . ?
C00Z H00Z 0.9800 . ?
C00Z C011 1.515(12) . ?
C010 H010 0.9300 . ?
C010 C019 1.335(16) . ?
C010 C01B 1.410(16) . ?
C011 C01F 1.407(12) . ?
C012 H012 0.9300 . ?
C012 C016 1.387(16) . ?
C013 C019 1.418(14) . ?
C014 C01G 1.531(12) . ?
C015 H015 0.9300 . ?
C015 C01B 1.345(14) . ?
C016 H016 0.9300 . ?
C017 C018 1.426(14) . ?
C017 C01D 1.436(13) . ?
C018 H018 0.9300 . ?
C018 C01U 1.391(16) . ?
C019 H019 0.9300 . ?
C01B H01T 0.9300 . ?
C01C H01C 0.9800 . ?
C01C C01S 1.533(14) . ?
C01C C01T 1.520(16) . ?
C01D C01I 1.420(14) . ?
C01D C01N 1.392(14) . ?
C01E C01G 1.356(12) . ?
C01F H01F 0.9300 . ?
C01F C01N 1.374(14) . ?
C01H H01V 0.9300 . ?
C01I H01I 0.9300 . ?
C01I C01R 1.367(18) . ?
C01J H01J 0.9300 . ?
C01K H01A 0.9600 . ?
C01K H01B 0.9600 . ?
C01K H01D 0.9600 . ?
C01L H01W 0.9600 . ?
C01L H01X 0.9600 . ?
C01L H01Y 0.9600 . ?
C01M H01Z 0.9600 . ?
C01M H 0.9600 . ?
C01M HA 0.9600 . ?
C01N H01N 0.9300 . ?
C01O H01E 0.9600 . ?
C01O H01G 0.9600 . ?
C01O H01H 0.9600 . ?
C01P H01 0.9600 . ?
C01P HB 0.9600 . ?
C01P HC 0.9600 . ?
C01Q H01Q 0.9300 . ?
C01R H01R 0.9300 . ?
C01R C01U 1.367(19) . ?
C01S H01K 0.9600 . ?
C01S H01L 0.9600 . ?
C01S H01M 0.9600 . ?
C01T H01O 0.9600 . ?
C01T H01P 0.9600 . ?
C01T H01S 0.9600 . ?
C01U H01U 0.9300 . ?

loop_
_geom_torsion_atom_site_label_1
_geom_torsion_atom_site_label_2
_geom_torsion_atom_site_label_3
_geom_torsion_atom_site_label_4
_geom_torsion
_geom_torsion_site_symmetry_1
_geom_torsion_site_symmetry_2
_geom_torsion_site_symmetry_3
_geom_torsion_site_symmetry_4
_geom_torsion_publ_flag
Br02 C00I C00K C01H -179.2(7) . . . . ?
N004 C00C C00N C00S -179.9(7) . . . . ?
N004 C00C C00R N00H -3.4(11) . . . . ?
N004 C00C C00R C01J 179.2(8) . . . . ?
N004 C00D C00V C01Q -2.2(11) . . . . ?
N004 C00D C00Z N00H 30.0(10) . . . . ?
N004 C00D C00Z C011 154.7(7) . . . . ?
N004 C00F C01Q C00V -1.8(12) . . . . ?
N005 C00B C00W N00A -3.8(12) . . . . ?
N005 C00B C00W C01H 178.8(7) . . . . ?
N005 C00Q C00T N00A 27.5(11) . . . . ?
N005 C00Q C00T C01E 151.3(8) . . . . ?
N005 C00Q C012 C016 0.6(11) . . . . ?
N005 C00U C016 C012 1.6(11) . . . . ?
O006 C014 C01G C00Y 79.4(9) . . . . ?
O006 C014 C01G C01E -96.5(10) . . . . ?
N008 C014 C01G C00Y -93.2(9) . . . . ?
N008 C014 C01G C01E 90.9(10) . . . . ?
C009 C00B C00W N00A 174.9(8) . . . . ?
C009 C00B C00W C01H -2.4(12) . . . . ?
C009 C00I C00K C01H -1.0(13) . . . . ?
N00A C00T C01E C00J -155.6(8) . . . . ?
N00A C00T C01E C01G 25.8(12) . . . . ?
N00A C00W C01H C00K -176.3(9) . . . . ?
C00B N005 C00Q C00T -6.3(12) . . . . ?
C00B N005 C00Q C012 179.3(7) . . . . ?
C00B N005 C00U C016 179.9(8) . . . . ?
C00B C009 C00I Br02 177.9(7) . . . . ?
C00B C009 C00I C00K -0.3(13) . . . . ?
C00B C00W C01H C00K 1.1(13) . . . . ?
C00C N004 C00D C00V 179.4(8) . . . . ?
C00C N004 C00D C00Z -5.5(12) . . . . ?
C00C N004 C00F C01Q -177.7(9) . . . . ?
C00C C00N C00S Br01 -179.0(6) . . . . ?
C00C C00N C00S C00M 1.4(13) . . . . ?
C00C C00R C01J C00M 0.0(13) . . . . ?
C00D N004 C00C C00N 171.6(8) . . . . ?
C00D N004 C00C C00R -9.1(11) . . . . ?
C00D N004 C00F C01Q 0.5(11) . . . . ?
C00D C00V C01Q C00F 2.5(12) . . . . ?
C00D C00Z C011 C00E -99.9(10) . . . . ?
C00D C00Z C011 C01F 82.2(9) . . . . ?
C00E C011 C01F C01N 1.9(15) . . . . ?
C00E C017 C018 C01U 178.8(10) . . . . ?
C00E C017 C01D C01I 179.8(8) . . . . ?
C00E C017 C01D C01N -0.1(14) . . . . ?
C00F N004 C00C C00N -10.5(13) . . . . ?
C00F N004 C00C C00R 168.8(8) . . . . ?
C00F N004 C00D C00V 1.1(10) . . . . ?
C00F N004 C00D C00Z 176.3(8) . . . . ?
C00G N008 C00O C00X 116.0(9) . . . . ?
C00G N008 C00O C01M -116.2(9) . . . . ?
C00G N008 C014 O006 -177.3(8) . . . . ?
C00G N008 C014 C01G -5.1(11) . . . . ?
N00H C00R C01J C00M -177.3(8) . . . . ?
N00H C00Z C011 C00E 23.3(12) . . . . ?
N00H C00Z C011 C01F -154.6(8) . . . . ?
C00I C009 C00B N005 -179.3(8) . . . . ?
C00I C009 C00B C00W 2.1(13) . . . . ?
C00I C00K C01H C00W 0.6(14) . . . . ?
C00J C00L C013 C00Y -0.4(14) . . . . ?
C00J C00L C013 C019 -178.6(9) . . . . ?
C00J C01E C01G C00Y 2.9(12) . . . . ?
C00J C01E C01G C014 178.7(8) . . . . ?
C00L C00J C01E C00T -180.0(9) . . . . ?
C00L C00J C01E C01G -1.4(14) . . . . ?
C00L C013 C019 C010 179.3(9) . . . . ?
C00N C00C C00R N00H 175.9(7) . . . . ?
C00N C00C C00R C01J -1.5(11) . . . . ?
C00O N008 C00G C01L 54.9(9) . . . . ?
C00O N008 C00G C01P -69.6(10) . . . . ?
C00O N008 C014 O006 3.9(12) . . . . ?
C00O N008 C014 C01G 176.1(7) . . . . ?
C00P N007 C01A O003 -1.7(13) . . . . ?
C00P N007 C01A C00E 169.5(8) . . . . ?
C00P N007 C01C C01S 58.5(10) . . . . ?
C00P N007 C01C C01T -66.4(11) . . . . ?
C00Q N005 C00B C009 174.0(8) . . . . ?
C00Q N005 C00B C00W -7.3(11) . . . . ?
C00Q N005 C00U C016 -1.2(11) . . . . ?
C00Q C00T C01E C00J 82.3(10) . . . . ?
C00Q C00T C01E C01G -96.2(9) . . . . ?
C00Q C012 C016 C00U -1.3(11) . . . . ?
C00R C00C C00N C00S 0.8(11) . . . . ?
C00R N00H C00Z C00D -43.5(11) . . . . ?
C00R N00H C00Z C011 -167.9(7) . . . . ?
C00S C00M C01J C00R 2.1(14) . . . . ?
C00T N00A C00W C00B 29.3(13) . . . . ?
C00T N00A C00W C01H -153.4(8) . . . . ?
C00T C00Q C012 C016 -173.0(10) . . . . ?
C00T C01E C01G C00Y -178.6(8) . . . . ?
C00T C01E C01G C014 -2.8(13) . . . . ?
C00U N005 C00B C009 -7.3(13) . . . . ?
C00U N005 C00B C00W 171.4(9) . . . . ?
C00U N005 C00Q C00T 174.8(8) . . . . ?
C00U N005 C00Q C012 0.4(10) . . . . ?
C00V C00D C00Z N00H -156.4(10) . . . . ?
C00V C00D C00Z C011 -31.8(14) . . . . ?
C00W N00A C00T C00Q -38.9(10) . . . . ?
C00W N00A C00T C01E -163.9(8) . . . . ?
C00Y C013 C019 C010 1.0(14) . . . . ?
C00Y C015 C01B C010 -0.8(17) . . . . ?
C00Z C00D C00V C01Q -176.3(10) . . . . ?
C00Z N00H C00R C00C 32.0(11) . . . . ?
C00Z N00H C00R C01J -150.8(8) . . . . ?
C00Z C011 C01F C01N 179.9(9) . . . . ?
C011 C00E C017 C018 178.5(9) . . . . ?
C011 C00E C017 C01D -1.0(13) . . . . ?
C011 C00E C01A O003 -97.0(11) . . . . ?
C011 C00E C01A N007 91.5(11) . . . . ?
C011 C01F C01N C01D -3.0(15) . . . . ?
C012 C00Q C00T N00A -159.7(9) . . . . ?
C012 C00Q C00T C01E -35.9(14) . . . . ?
C013 C00Y C015 C01B -0.6(14) . . . . ?
C013 C00Y C01G C014 -179.4(8) . . . . ?
C013 C00Y C01G C01E -3.2(13) . . . . ?
C014 N008 C00G C01L -123.9(9) . . . . ?
C014 N008 C00G C01P 111.6(10) . . . . ?
C014 N008 C00O C00X -65.2(10) . . . . ?
C014 N008 C00O C01M 62.7(11) . . . . ?
C015 C00Y C013 C00L -177.8(8) . . . . ?
C015 C00Y C013 C019 0.5(13) . . . . ?
C015 C00Y C01G C014 0.3(12) . . . . ?
C015 C00Y C01G C01E 176.5(8) . . . . ?
C017 C00E C011 C00Z -177.7(8) . . . . ?
C017 C00E C011 C01F 0.1(14) . . . . ?
C017 C00E C01A O003 79.6(10) . . . . ?
C017 C00E C01A N007 -91.9(9) . . . . ?
C017 C018 C01U C01R 1.9(18) . . . . ?
C017 C01D C01I C01R 1.0(15) . . . . ?
C017 C01D C01N C01F 2.1(15) . . . . ?
C018 C017 C01D C01I 0.3(14) . . . . ?
C018 C017 C01D C01N -179.6(9) . . . . ?
C019 C010 C01B C015 2.2(17) . . . . ?
C01A N007 C00P C01K -64.1(12) . . . . ?
C01A N007 C00P C01O 63.1(11) . . . . ?
C01A N007 C01C C01S -119.9(9) . . . . ?
C01A N007 C01C C01T 115.3(9) . . . . ?
C01A C00E C011 C00Z -1.3(14) . . . . ?
C01A C00E C011 C01F 176.5(8) . . . . ?
C01A C00E C017 C018 1.7(13) . . . . ?
C01A C00E C017 C01D -177.8(8) . . . . ?
C01B C010 C019 C013 -2.4(16) . . . . ?
C01C N007 C00P C01K 117.6(10) . . . . ?
C01C N007 C00P C01O -115.3(10) . . . . ?
C01C N007 C01A O003 176.6(9) . . . . ?
C01C N007 C01A C00E -12.2(12) . . . . ?
C01D C017 C018 C01U -1.8(15) . . . . ?
C01D C01I C01R C01U -1.0(17) . . . . ?
C01E C00J C00L C013 0.0(15) . . . . ?
C01G C00Y C013 C00L 1.9(13) . . . . ?
C01G C00Y C013 C019 -179.8(8) . . . . ?
C01G C00Y C015 C01B 179.7(9) . . . . ?
C01I C01D C01N C01F -177.9(9) . . . . ?
C01I C01R C01U C018 -0.6(19) . . . . ?
C01J C00M C00S Br01 177.5(7) . . . . ?
C01J C00M C00S C00N -2.9(13) . . . . ?
C01N C01D C01I C01R -179.0(11) . . . . ?
